data_9002373
loop_
_publ_author_name
'Scheuermann, P.'
'Kutoglu, A.'
'Schosnig, M.'
'Hoffer, E.'

_publ_section_title
;
 Structure and stability of the high-pressure phase, Ca3TiSi2(Al,Ti,Si)3O14
;
_journal_name_full 'American Mineralogist'
_journal_page_first 784
_journal_page_last 791
_journal_volume 85
_journal_year 2000
_chemical_formula_structural Ca3TiSi2(Al,Ti,Si)3O14
_chemical_formula_sum 'Al2.001 Ca3 O14 Si2.498 Ti1.501'
_space_group_IT_number 150
_symmetry_space_group_name_Hall 'P 3 2"'
_symmetry_space_group_name_H-M 'P 3 2 1'
_cell_angle_alpha 90
_cell_angle_beta 90
_cell_angle_gamma 120
_cell_length_a 7.943
_cell_length_b 7.943
_cell_length_c 4.930
_cell_formula_units_Z 1
_cell_volume 269.368
_database_code_amcsd 0002457
_exptl_crystal_density_diffrn 3.330
_cod_original_formula_sum 'Si2.498 Al2.001 Ti1.501 Ca3 O14'
_cod_database_code 9002373
_amcsd_formula_title Ca3TiSi2(Al,Ti,Si)3O14

loop_
_space_group_symop_operation_xyz
x,y,z
y,x,-z
-y,x-y,z
-x,-x+y,-z
-x+y,-x,z
x-y,-y,-z

loop_
_atom_site_aniso_label
_atom_site_aniso_U_11
_atom_site_aniso_U_22
_atom_site_aniso_U_33
_atom_site_aniso_U_12
_atom_site_aniso_U_13
_atom_site_aniso_U_23
SiT1 0.00810 0.00810 0.00620 0.00410 0.00000 0.00000
AlT2 0.01490 0.01080 0.00790 0.00540 0.00060 0.00110
TiT2 0.01490 0.01080 0.00790 0.00540 0.00060 0.00110
SiT2 0.01490 0.01080 0.00790 0.00540 0.00060 0.00110
Ti 0.01600 0.01600 0.01220 0.00800 0.00000 0.00000
Ca 0.01310 0.01400 0.01100 0.00700 0.00000 0.00010
O1 0.01560 0.01320 0.01090 0.00820 0.00250 0.00120
O2 0.02220 0.02660 0.02310 0.01540 -0.00770 -0.00750
O3 0.01540 0.01540 0.00770 0.00770 0.00000 0.00000

loop_
_atom_site_label
_atom_site_fract_x
_atom_site_fract_y
_atom_site_fract_z
_atom_site_occupancy
SiT1 0.33333 0.66667 0.46310 1.00000
AlT2 0.75860 0.00000 0.50000 0.66700
TiT2 0.75860 0.00000 0.50000 0.16700
SiT2 0.75860 0.00000 0.50000 0.16600
Ti 0.00000 0.00000 0.00000 1.00000
Ca 0.42400 0.00000 0.00000 1.00000
O1 0.68660 0.15570 0.67160 1.00000
O2 0.22300 0.08490 0.24130 1.00000
O3 0.33333 0.66667 0.78790 1.00000

loop_
_cod_related_entry_id
_cod_related_entry_database
_cod_related_entry_code
1 AMCSD 0002457
